data_1549134
loop_
_publ_author_name
'Serra, Jordi'
'Font, Pau'
'Sosa Carrizo, E. Daiann'
'Mallet-Ladeira, Sonia'
'Massou, St\'ephane'
'Parella, Teodor'
'Miqueu, Karinne'
'Amgoune, Abderrahmane'
'Ribas, Xavi'
'Bourissou, Didier'

_publ_section_title
;
 Cyclometalated gold(iii) complexes: noticeable differences between (N,C)
 and (P,C) ligands in migratory insertion.
;
_journal_issue 16
_journal_name_full 'Chemical science'
_journal_page_first 3932
_journal_page_last 3940
_journal_paper_doi 10.1039/c7sc04899h
_journal_volume 9
_journal_year 2018
_chemical_compound_source 'synthesis as described'
_chemical_formula_moiety 'C23 H21 Au Cl N, C H Cl3'
_chemical_formula_sum 'C24 H22 Au Cl4 N'
_chemical_formula_weight 663.20
_space_group_IT_number 2
_space_group_name_Hall '-P 1'
_space_group_name_H-M_alt 'P -1'
_symmetry_cell_setting triclinic
_symmetry_Int_Tables_number 2
_symmetry_space_group_name_Hall '-P 1'
_symmetry_space_group_name_H-M 'P -1'
_atom_sites_solution_hydrogens geom
_audit_update_record
;
2017-09-13 deposited with the CCDC.
2018-03-22 downloaded from the CCDC.
;
_cell_angle_alpha 98.935(2)
_cell_angle_beta 91.454(2)
_cell_angle_gamma 106.868(2)
_cell_formula_units_Z 2
_cell_length_a 7.4651(4)
_cell_length_b 9.8244(5)
_cell_length_c 16.9630(9)
_cell_measurement_reflns_used 9770
_cell_measurement_temperature 193(2)
_cell_measurement_theta_max 32.82
_cell_measurement_theta_min 3.02
_cell_measurement_wavelength 0.71073
_cell_volume 1172.83(11)
_computing_cell_refinement 'APEX2 and SAINT'
_computing_data_collection APEX2
_computing_data_reduction SAINT
_computing_molecular_graphics 'Ortep-3 for Windows (Farrugia, 1997)'
_computing_publication_material 'WinGX publication routines (Farrugia, 1999)'
_computing_structure_refinement 'SHELXL-2014/7 (Sheldrick, 2008)'
_computing_structure_solution 'SHELXT(Sheldrick, 2014)'
_diffrn_ambient_temperature 193(2)
_diffrn_measured_fraction_theta_full 0.998
_diffrn_measured_fraction_theta_max 0.999
_diffrn_measurement_device_type 'Bruker D8 VENTURE'
_diffrn_measurement_method 'phi and omega scans'
_diffrn_radiation_monochromator triumph
_diffrn_radiation_source 'fine focus sealed tube'
_diffrn_radiation_type MoK\a
_diffrn_radiation_wavelength 0.71073
_diffrn_reflns_av_R_equivalents 0.0389
_diffrn_reflns_av_unetI/netI 0.0222
_diffrn_reflns_Laue_measured_fraction_full 0.998
_diffrn_reflns_Laue_measured_fraction_max 0.999
_diffrn_reflns_limit_h_max 10
_diffrn_reflns_limit_h_min -10
_diffrn_reflns_limit_k_max 13
_diffrn_reflns_limit_k_min -13
_diffrn_reflns_limit_l_max 23
_diffrn_reflns_limit_l_min -23
_diffrn_reflns_number 61638
_diffrn_reflns_point_group_measured_fraction_full 0.998
_diffrn_reflns_point_group_measured_fraction_max 0.999
_diffrn_reflns_theta_full 25.242
_diffrn_reflns_theta_max 30.029
_diffrn_reflns_theta_min 2.859
_diffrn_standards_decay_% 0
_diffrn_standards_interval_count 0
_diffrn_standards_interval_time 0
_diffrn_standards_number 0
_exptl_absorpt_coefficient_mu 6.739
_exptl_absorpt_correction_T_max 0.7465
_exptl_absorpt_correction_T_min 0.5134
_exptl_absorpt_correction_type multi-scan
_exptl_absorpt_process_details 'SADABS (Bruker-AXS)'
_exptl_crystal_colour colourless
_exptl_crystal_density_diffrn 1.878
_exptl_crystal_density_method 'not measured'
_exptl_crystal_description block
_exptl_crystal_F_000 640.0
_exptl_crystal_size_max 0.18
_exptl_crystal_size_mid 0.14
_exptl_crystal_size_min 0.08
_refine_diff_density_max 1.217
_refine_diff_density_min -1.058
_refine_diff_density_rms 0.121
_refine_ls_extinction_method none
_refine_ls_goodness_of_fit_ref 1.093
_refine_ls_hydrogen_treatment constr
_refine_ls_matrix_type full
_refine_ls_number_parameters 309
_refine_ls_number_reflns 6865
_refine_ls_number_restraints 114
_refine_ls_restrained_S_all 1.126
_refine_ls_R_factor_all 0.0299
_refine_ls_R_factor_gt 0.0247
_refine_ls_shift/su_max 0.005
_refine_ls_shift/su_mean 0
_refine_ls_structure_factor_coef Fsqd
_refine_ls_weighting_details 'w=1/[\s^2^(Fo^2^)+(0.0236P)^2^+2.1105P] where P=(Fo^2^+2Fc^2^)/3'
_refine_ls_weighting_scheme calc
_refine_ls_wR_factor_gt 0.0561
_refine_ls_wR_factor_ref 0.0583
_reflns_Friedel_coverage 0
_reflns_number_gt 6265
_reflns_number_total 6865
_reflns_threshold_expression 'I > 2\s(I)'
_cod_data_source_file c7sc04899h3.cif
_cod_data_source_block 5-Cl
_cod_depositor_comments 'Adding full bibliography for 1549133--1549134.cif.'
_cod_database_code 1549134

loop_
_symmetry_equiv_pos_as_xyz
'x, y, z'
'-x, -y, -z'

loop_
_atom_site_label
_atom_site_type_symbol
_atom_site_fract_x
_atom_site_fract_y
_atom_site_fract_z
_atom_site_U_iso_or_equiv
_atom_site_adp_type
_atom_site_occupancy
_atom_site_site_symmetry_order
_atom_site_calc_flag
_atom_site_refinement_flags_posn
_atom_site_refinement_flags_adp
_atom_site_refinement_flags_occupancy
_atom_site_disorder_assembly
_atom_site_disorder_group
C1 C 0.7223(5) 0.2413(4) 1.04196(19) 0.0296(6) Uani 1 1 d . . . . .
H1 H 0.6732 0.1425 1.0184 0.036 Uiso 1 1 calc R U . . .
C2 C 0.8071(5) 0.2772(4) 1.1200(2) 0.0357(7) Uani 1 1 d . . . . .
H2 H 0.8172 0.2037 1.1486 0.043 Uiso 1 1 calc R U . . .
C3 C 0.8757(5) 0.4201(4) 1.15473(19) 0.0341(7) Uani 1 1 d . . . . .
H3 H 0.9328 0.4457 1.2078 0.041 Uiso 1 1 calc R U . . .
C4 C 0.8614(4) 0.5284(4) 1.11183(18) 0.0286(6) Uani 1 1 d . . . . .
C5 C 0.9271(5) 0.6804(4) 1.1423(2) 0.0360(7) Uani 1 1 d . . . . .
H5 H 0.9867 0.7134 1.1948 0.043 Uiso 1 1 calc R U . . .
C6 C 0.9051(5) 0.7773(4) 1.0971(2) 0.0389(8) Uani 1 1 d . . . . .
H6 H 0.9475 0.8772 1.1192 0.047 Uiso 1 1 calc R U . . .
C7 C 0.8197(4) 0.7340(3) 1.0169(2) 0.0302(6) Uani 1 1 d . . . . .
C8 C 0.7946(5) 0.8320(4) 0.9678(2) 0.0384(8) Uani 1 1 d . . . . .
H8 H 0.8328 0.9326 0.9882 0.046 Uiso 1 1 calc R U . . .
C9 C 0.7152(5) 0.7825(4) 0.8911(2) 0.0380(8) Uani 1 1 d . . . . .
H9 H 0.7011 0.8496 0.8585 0.046 Uiso 1 1 calc R U . . .
C10 C 0.6544(4) 0.6340(4) 0.8599(2) 0.0317(6) Uani 1 1 d . . . . .
H10 H 0.6011 0.6027 0.8063 0.038 Uiso 1 1 calc R U . . .
C11 C 0.6703(4) 0.5350(3) 0.90459(19) 0.0257(6) Uani 1 1 d . . . . .
C12 C 0.7555(4) 0.5852(3) 0.98494(18) 0.0234(5) Uani 1 1 d . . . . .
C13 C 0.7764(4) 0.4841(3) 1.03357(17) 0.0228(5) Uani 1 1 d . . . . .
C14 C 0.4985(5) 0.3092(4) 0.76466(18) 0.0308(6) Uani 1 1 d . . . . .
H14A H 0.3958 0.2186 0.747 0.037 Uiso 1 1 calc R U . . .
H14B H 0.448 0.3912 0.762 0.037 Uiso 1 1 calc R U . . .
C15 C 0.6563(5) 0.3164(4) 0.70962(19) 0.0373(7) Uani 1 1 d . . . . .
H15A H 0.7131 0.2393 0.7165 0.045 Uiso 1 1 calc R U . . .
H15B H 0.7544 0.4102 0.7258 0.045 Uiso 1 1 calc R U . . .
C16 C 0.5942(5) 0.3000(4) 0.6209(2) 0.0393(8) Uani 1 1 d . . . . .
H16A H 0.4905 0.2093 0.6049 0.047 Uiso 1 1 calc R U . . .
H16B H 0.547 0.3814 0.6126 0.047 Uiso 1 1 calc R U . . .
C17 C 0.7579(6) 0.2975(6) 0.5688(2) 0.0553(11) Uani 1 1 d . . . . .
H17A H 0.8609 0.3883 0.5854 0.066 Uiso 1 1 calc R U . . .
H17B H 0.8054 0.2168 0.5782 0.066 Uiso 1 1 calc R U . . .
C18 C 0.7061(6) 0.2806(5) 0.4805(2) 0.0441(9) Uani 1 1 d . . . . .
C19 C 0.7213(7) 0.3988(5) 0.4437(3) 0.0542(10) Uani 1 1 d . . . . .
H19 H 0.7646 0.4933 0.4743 0.065 Uiso 1 1 calc R U . . .
C20 C 0.6736(7) 0.3806(6) 0.3618(3) 0.0592(12) Uani 1 1 d . . . . .
H20 H 0.6841 0.4629 0.3373 0.071 Uiso 1 1 calc R U . . .
C21 C 0.6123(7) 0.2466(6) 0.3168(3) 0.0571(12) Uani 1 1 d . . . . .
H21 H 0.5805 0.235 0.2611 0.068 Uiso 1 1 calc R U . . .
C22 C 0.5967(10) 0.1285(7) 0.3527(3) 0.0789(17) Uani 1 1 d . . . . .
H22 H 0.5524 0.0343 0.3219 0.095 Uiso 1 1 calc R U . . .
C23 C 0.6449(9) 0.1457(6) 0.4333(3) 0.0705(15) Uani 1 1 d . . . . .
H23 H 0.6358 0.0627 0.457 0.085 Uiso 1 1 calc R U . . .
C24 C 0.8304(19) 0.8510(13) 0.6324(7) 0.089(2) Uani 0.526(9) 1 d D U P A 1
H24 H 0.6952 0.8421 0.6395 0.107 Uiso 0.526(9) 1 calc R U P A 1
Cl2 Cl 0.8661(8) 0.6946(4) 0.6564(4) 0.0891(14) Uani 0.526(9) 1 d D U P A 1
Cl3 Cl 0.8620(15) 0.8630(10) 0.5329(5) 0.127(2) Uani 0.526(9) 1 d D U P A 1
Cl4 Cl 0.9540(15) 0.9940(10) 0.6992(6) 0.179(4) Uani 0.526(9) 1 d D U P A 1
C24' C 0.9646(19) 0.8484(13) 0.6318(7) 0.084(3) Uani 0.474(9) 1 d D U P A 2
H24' H 1.0905 0.8362 0.6207 0.1 Uiso 0.474(9) 1 calc R U P A 2
Cl2' Cl 0.8775(11) 0.7439(13) 0.6980(6) 0.137(3) Uani 0.474(9) 1 d D U P A 2
Cl3' Cl 0.8325(12) 0.8070(9) 0.5388(4) 0.099(2) Uani 0.474(9) 1 d D U P A 2
Cl4' Cl 1.0012(9) 1.0302(7) 0.6698(4) 0.1006(19) Uani 0.474(9) 1 d D U P A 2
N1 N 0.7087(3) 0.3420(3) 0.99994(14) 0.0233(5) Uani 1 1 d . . . . .
Cl1 Cl 0.51156(15) 0.06328(9) 0.85901(6) 0.0437(2) Uani 1 1 d . . . . .
Au1 Au 0.59343(2) 0.31676(2) 0.87984(2) 0.02399(4) Uani 1 1 d . . . . .

loop_
_atom_site_aniso_label
_atom_site_aniso_U_11
_atom_site_aniso_U_22
_atom_site_aniso_U_33
_atom_site_aniso_U_23
_atom_site_aniso_U_13
_atom_site_aniso_U_12
C1 0.0344(15) 0.0305(15) 0.0276(15) 0.0110(12) 0.0054(12) 0.0119(12)
C2 0.0355(17) 0.047(2) 0.0298(16) 0.0175(14) 0.0038(13) 0.0142(15)
C3 0.0284(15) 0.051(2) 0.0225(15) 0.0093(13) 0.0019(12) 0.0104(14)
C4 0.0213(13) 0.0382(16) 0.0246(14) 0.0028(12) 0.0036(11) 0.0072(12)
C5 0.0297(15) 0.0423(19) 0.0289(16) -0.0043(14) -0.0004(12) 0.0052(14)
C6 0.0350(17) 0.0325(17) 0.0402(19) -0.0072(14) 0.0036(14) 0.0028(13)
C7 0.0236(13) 0.0275(15) 0.0372(17) 0.0007(12) 0.0062(12) 0.0060(11)
C8 0.0365(17) 0.0222(15) 0.056(2) 0.0069(14) 0.0079(16) 0.0076(13)
C9 0.0366(17) 0.0276(16) 0.054(2) 0.0160(15) 0.0042(15) 0.0118(13)
C10 0.0298(15) 0.0344(16) 0.0323(16) 0.0098(13) 0.0007(12) 0.0095(13)
C11 0.0170(12) 0.0238(13) 0.0338(16) -0.0008(11) 0.0042(11) 0.0049(10)
C12 0.0203(12) 0.0242(13) 0.0268(14) 0.0053(11) 0.0066(10) 0.0074(10)
C13 0.0185(12) 0.0283(14) 0.0214(13) 0.0028(10) 0.0040(10) 0.0071(10)
C14 0.0356(16) 0.0367(17) 0.0199(14) 0.0032(12) -0.0016(12) 0.0115(13)
C15 0.0395(18) 0.053(2) 0.0189(14) 0.0022(13) -0.0007(12) 0.0155(16)
C16 0.0442(19) 0.050(2) 0.0235(16) 0.0039(14) -0.0014(14) 0.0158(16)
C17 0.053(2) 0.087(3) 0.0292(19) 0.005(2) 0.0017(17) 0.029(2)
C18 0.046(2) 0.062(2) 0.0271(17) 0.0046(16) 0.0048(15) 0.0229(18)
C19 0.066(3) 0.052(2) 0.043(2) 0.0028(18) 0.009(2) 0.016(2)
C20 0.076(3) 0.070(3) 0.044(2) 0.025(2) 0.018(2) 0.032(3)
C21 0.066(3) 0.086(3) 0.0285(19) 0.007(2) 0.0017(18) 0.038(3)
C22 0.121(5) 0.069(3) 0.044(3) -0.010(2) -0.019(3) 0.038(3)
C23 0.116(5) 0.055(3) 0.043(3) 0.006(2) -0.010(3) 0.032(3)
C24 0.084(5) 0.098(5) 0.102(5) 0.015(4) 0.010(5) 0.053(4)
Cl2 0.090(2) 0.073(2) 0.109(3) 0.019(2) -0.001(3) 0.0308(17)
Cl3 0.114(4) 0.163(6) 0.125(4) 0.062(4) 0.013(3) 0.055(4)
Cl4 0.210(7) 0.114(5) 0.175(7) -0.059(5) 0.012(5) 0.033(4)
C24' 0.081(5) 0.097(5) 0.088(5) 0.016(4) 0.005(4) 0.049(5)
Cl2' 0.097(3) 0.195(6) 0.152(6) 0.096(5) 0.024(4) 0.059(4)
Cl3' 0.082(3) 0.121(5) 0.083(3) -0.029(3) -0.025(3) 0.038(3)
Cl4' 0.104(3) 0.090(3) 0.105(4) -0.030(2) -0.021(3) 0.050(3)
N1 0.0251(11) 0.0270(12) 0.0197(11) 0.0043(9) 0.0059(9) 0.0103(9)
Cl1 0.0680(6) 0.0229(4) 0.0371(4) 0.0004(3) -0.0048(4) 0.0121(4)
Au1 0.02914(6) 0.02248(6) 0.02040(6) 0.00322(4) 0.00044(4) 0.00809(4)

loop_
_atom_type_symbol
_atom_type_description
_atom_type_scat_dispersion_real
_atom_type_scat_dispersion_imag
_atom_type_scat_source
C C 0.0033 0.0016 'International Tables Vol C Tables 4.2.6.8 and 6.1.1.4'
H H 0 0 'International Tables Vol C Tables 4.2.6.8 and 6.1.1.4'
N N 0.0061 0.0033 'International Tables Vol C Tables 4.2.6.8 and 6.1.1.4'
Cl Cl 0.1484 0.1585 'International Tables Vol C Tables 4.2.6.8 and 6.1.1.4'
Au Au -2.0133 8.8022 'International Tables Vol C Tables 4.2.6.8 and 6.1.1.4'

loop_
_geom_angle_atom_site_label_1
_geom_angle_atom_site_label_2
_geom_angle_atom_site_label_3
_geom_angle
N1 C1 C2 121.7(3)
N1 C1 H1 119.1
C2 C1 H1 119.1
C3 C2 C1 119.3(3)
C3 C2 H2 120.3
C1 C2 H2 120.3
C2 C3 C4 120.0(3)
C2 C3 H3 120
C4 C3 H3 120
C13 C4 C3 117.4(3)
C13 C4 C5 117.9(3)
C3 C4 C5 124.7(3)
C6 C5 C4 120.7(3)
C6 C5 H5 119.6
C4 C5 H5 119.6
C5 C6 C7 122.1(3)
C5 C6 H6 119
C7 C6 H6 119
C12 C7 C8 117.8(3)
C12 C7 C6 118.5(3)
C8 C7 C6 123.7(3)
C9 C8 C7 120.3(3)
C9 C8 H8 119.8
C7 C8 H8 119.8
C8 C9 C10 121.1(3)
C8 C9 H9 119.5
C10 C9 H9 119.5
C11 C10 C9 121.3(3)
C11 C10 H10 119.4
C9 C10 H10 119.4
C10 C11 C12 118.4(3)
C10 C11 Au1 131.5(3)
C12 C11 Au1 110.2(2)
C7 C12 C13 119.0(3)
C7 C12 C11 121.1(3)
C13 C12 C11 119.9(3)
N1 C13 C4 121.9(3)
N1 C13 C12 116.2(3)
C4 C13 C12 121.8(3)
C15 C14 Au1 110.4(2)
C15 C14 H14A 109.6
Au1 C14 H14A 109.6
C15 C14 H14B 109.6
Au1 C14 H14B 109.6
H14A C14 H14B 108.1
C14 C15 C16 113.9(3)
C14 C15 H15A 108.8
C16 C15 H15A 108.8
C14 C15 H15B 108.8
C16 C15 H15B 108.8
H15A C15 H15B 107.7
C17 C16 C15 110.7(3)
C17 C16 H16A 109.5
C15 C16 H16A 109.5
C17 C16 H16B 109.5
C15 C16 H16B 109.5
H16A C16 H16B 108.1
C18 C17 C16 113.5(3)
C18 C17 H17A 108.9
C16 C17 H17A 108.9
C18 C17 H17B 108.9
C16 C17 H17B 108.9
H17A C17 H17B 107.7
C19 C18 C23 117.6(4)
C19 C18 C17 121.4(4)
C23 C18 C17 121.0(4)
C18 C19 C20 120.4(4)
C18 C19 H19 119.8
C20 C19 H19 119.8
C21 C20 C19 120.8(4)
C21 C20 H20 119.6
C19 C20 H20 119.6
C20 C21 C22 119.3(4)
C20 C21 H21 120.4
C22 C21 H21 120.4
C21 C22 C23 120.3(5)
C21 C22 H22 119.9
C23 C22 H22 119.9
C22 C23 C18 121.7(5)
C22 C23 H23 119.2
C18 C23 H23 119.2
Cl4 C24 Cl3 116.2(9)
Cl4 C24 Cl2 109.7(8)
Cl3 C24 Cl2 111.7(7)
Cl4 C24 H24 106.2
Cl3 C24 H24 106.2
Cl2 C24 H24 106.2
Cl2' C24' Cl4' 111.9(9)
Cl2' C24' Cl3' 115.6(9)
Cl4' C24' Cl3' 108.3(7)
Cl2' C24' H24' 106.9
Cl4' C24' H24' 106.9
Cl3' C24' H24' 106.9
C1 N1 C13 119.6(3)
C1 N1 Au1 129.2(2)
C13 N1 Au1 111.21(19)
C11 Au1 C14 93.35(13)
C11 Au1 N1 82.44(11)
C14 Au1 N1 175.23(12)
C11 Au1 Cl1 176.49(9)
C14 Au1 Cl1 90.15(10)
N1 Au1 Cl1 94.05(7)

loop_
_geom_bond_atom_site_label_1
_geom_bond_atom_site_label_2
_geom_bond_distance
C1 N1 1.330(4)
C1 C2 1.400(5)
C1 H1 0.95
C2 C3 1.375(5)
C2 H2 0.95
C3 C4 1.405(5)
C3 H3 0.95
C4 C13 1.404(4)
C4 C5 1.436(5)
C5 C6 1.354(6)
C5 H5 0.95
C6 C7 1.434(5)
C6 H6 0.95
C7 C12 1.413(4)
C7 C8 1.414(5)
C8 C9 1.370(6)
C8 H8 0.95
C9 C10 1.407(5)
C9 H9 0.95
C10 C11 1.352(4)
C10 H10 0.95
C11 C12 1.439(4)
C11 Au1 2.024(3)
C12 C13 1.425(4)
C13 N1 1.363(4)
C14 C15 1.514(5)
C14 Au1 2.044(3)
C14 H14A 0.99
C14 H14B 0.99
C15 C16 1.533(5)
C15 H15A 0.99
C15 H15B 0.99
C16 C17 1.530(6)
C16 H16A 0.99
C16 H16B 0.99
C17 C18 1.508(5)
C17 H17A 0.99
C17 H17B 0.99
C18 C19 1.380(6)
C18 C23 1.381(6)
C19 C20 1.397(6)
C19 H19 0.95
C20 C21 1.358(7)
C20 H20 0.95
C21 C22 1.369(8)
C21 H21 0.95
C22 C23 1.376(7)
C22 H22 0.95
C23 H23 0.95
C24 Cl4 1.676(13)
C24 Cl3 1.728(13)
C24 Cl2 1.739(11)
C24 H24 1
C24' Cl2' 1.656(13)
C24' Cl4' 1.741(13)
C24' Cl3' 1.765(13)
C24' H24' 1
N1 Au1 2.141(2)
Cl1 Au1 2.3520(8)
